data_2231043
loop_
_publ_author_name
'Fun, Hoong-Kun'
'Hemamalini, Madhukar'
'Malladi, Shridhar'
'Isloor, Arun M.'

_publ_section_title
;
 4-{[(<i>E</i>)-(3-Phenyl-1<i>H</i>-pyrazol-4-yl)methylidene]amino}-1<i>H</i>-1,2,4-triazole-5(4<i>H</i>)-thione
;
_journal_coeditor_code CV5118
_journal_issue 8
_journal_name_full 'Acta Crystallographica Section E'
_journal_page_first o1944
_journal_paper_doi 10.1107/S1600536811024834
_journal_volume 67
_journal_year 2011
_chemical_formula_iupac 'C12 H10 N6 S'
_chemical_formula_moiety 'C12 H10 N6 S'
_chemical_formula_sum 'C12 H10 N6 S'
_chemical_formula_weight 270.32
_chemical_name_systematic
;
4-{[(<i>E</i>)-(3-Phenyl-1<i>H</i>-pyrazol-4-yl)methylidene]amino}-
1<i>H</i>-1,2,4-triazole-5(4<i>H</i>)-thione
;
_space_group_IT_number 14
_symmetry_cell_setting monoclinic
_symmetry_space_group_name_Hall '-P 2ybc'
_symmetry_space_group_name_H-M 'P 1 21/c 1'
_atom_sites_solution_hydrogens geom
_atom_sites_solution_primary direct
_atom_sites_solution_secondary difmap
_audit_creation_method SHELXL-97
_cell_angle_alpha 90.00
_cell_angle_beta 97.352(3)
_cell_angle_gamma 90.00
_cell_formula_units_Z 4
_cell_length_a 4.1180(4)
_cell_length_b 17.9237(16)
_cell_length_c 17.0787(15)
_cell_measurement_reflns_used 4488
_cell_measurement_temperature 296(2)
_cell_measurement_theta_max 32.13
_cell_measurement_theta_min 2.66
_cell_volume 1250.2(2)
_computing_cell_refinement 'SAINT (Bruker, 2009)'
_computing_data_collection 'APEX2 (Bruker, 2009)'
_computing_data_reduction 'SAINT (Bruker, 2009)'
_computing_molecular_graphics 'SHELXTL (Sheldrick, 2008)'
_computing_publication_material 'SHELXTL (Sheldrick, 2008) and PLATON (Spek, 2009)'
_computing_structure_refinement 'SHELXTL (Sheldrick, 2008)'
_computing_structure_solution 'SHELXTL (Sheldrick, 2008)'
_diffrn_ambient_temperature 296(2)
_diffrn_measured_fraction_theta_full 0.988
_diffrn_measured_fraction_theta_max 0.988
_diffrn_measurement_device_type
;
Bruker APEXII DUO CCD area-detector
;
_diffrn_measurement_method '\f and \w'
_diffrn_radiation_monochromator graphite
_diffrn_radiation_source 'fine-focus sealed tube'
_diffrn_radiation_type MoK\a
_diffrn_radiation_wavelength 0.71073
_diffrn_reflns_av_R_equivalents 0.0215
_diffrn_reflns_av_sigmaI/netI 0.0223
_diffrn_reflns_limit_h_max 6
_diffrn_reflns_limit_h_min -5
_diffrn_reflns_limit_k_max 26
_diffrn_reflns_limit_k_min -23
_diffrn_reflns_limit_l_max 25
_diffrn_reflns_limit_l_min -24
_diffrn_reflns_number 14262
_diffrn_reflns_theta_full 32.20
_diffrn_reflns_theta_max 32.20
_diffrn_reflns_theta_min 1.65
_diffrn_standards_number 0
_exptl_absorpt_coefficient_mu 0.254
_exptl_absorpt_correction_T_max 0.9536
_exptl_absorpt_correction_T_min 0.8721
_exptl_absorpt_correction_type multi-scan
_exptl_absorpt_process_details '(SADABS; Bruker, 2009)'
_exptl_crystal_colour colourless
_exptl_crystal_density_diffrn 1.436
_exptl_crystal_density_method 'not measured'
_exptl_crystal_description block
_exptl_crystal_F_000 560
_exptl_crystal_size_max 0.55
_exptl_crystal_size_mid 0.26
_exptl_crystal_size_min 0.19
_refine_diff_density_max 0.287
_refine_diff_density_min -0.277
_refine_ls_extinction_method none
_refine_ls_goodness_of_fit_ref 1.028
_refine_ls_hydrogen_treatment mixed
_refine_ls_matrix_type full
_refine_ls_number_parameters 180
_refine_ls_number_reflns 4361
_refine_ls_number_restraints 0
_refine_ls_restrained_S_all 1.028
_refine_ls_R_factor_all 0.0590
_refine_ls_R_factor_gt 0.0397
_refine_ls_shift/su_max 0.001
_refine_ls_shift/su_mean 0.000
_refine_ls_structure_factor_coef Fsqd
_refine_ls_weighting_details 'calc w=1/[\s^2^(Fo^2^)+(0.0574P)^2^+0.2417P] where P=(Fo^2^+2Fc^2^)/3'
_refine_ls_weighting_scheme calc
_refine_ls_wR_factor_gt 0.1063
_refine_ls_wR_factor_ref 0.1198
_reflns_number_gt 3204
_reflns_number_total 4361
_reflns_threshold_expression I>2\s(I)
_cod_data_source_file cv5118.cif
_cod_data_source_block I
_cod_original_sg_symbol_H-M 'P 21/c'
_cod_database_code 2231043
_cod_database_fobs_code 2231043

loop_
_symmetry_equiv_pos_as_xyz
'x, y, z'
'-x, y+1/2, -z+1/2'
'-x, -y, -z'
'x, -y-1/2, z-1/2'

loop_
_atom_site_type_symbol
_atom_site_label
_atom_site_fract_x
_atom_site_fract_y
_atom_site_fract_z
_atom_site_U_iso_or_equiv
_atom_site_adp_type
_atom_site_calc_flag
_atom_site_refinement_flags
_atom_site_occupancy
_atom_site_symmetry_multiplicity
S S1 0.40558(10) 0.78578(2) 0.54047(2) 0.04665(12) Uani d . 1 1
N N1 0.9965(3) 0.79730(6) 0.20882(6) 0.0407(3) Uani d . 1 1
N N2 1.0317(3) 0.72254(7) 0.20392(7) 0.0420(3) Uani d . 1 1
N N3 0.5720(3) 0.66043(6) 0.39821(6) 0.0384(2) Uani d . 1 1
N N4 0.3925(3) 0.64999(5) 0.46129(6) 0.0348(2) Uani d . 1 1
N N5 0.1337(4) 0.57751(7) 0.53767(7) 0.0488(3) Uani d . 1 1
N N6 0.1665(3) 0.64885(6) 0.56639(7) 0.0413(3) Uani d . 1 1
C C1 0.6630(4) 0.93695(8) 0.23797(9) 0.0472(3) Uani d . 1 1
H H1A 0.6471 0.9232 0.1851 0.057 Uiso calc R 1 1
C C2 0.5789(5) 1.00854(9) 0.25766(11) 0.0598(4) Uani d . 1 1
H H2A 0.5067 1.0426 0.2181 0.072 Uiso calc R 1 1
C C3 0.6017(5) 1.02944(9) 0.33542(12) 0.0641(5) Uani d . 1 1
H H3A 0.5426 1.0774 0.3487 0.077 Uiso calc R 1 1
C C4 0.7125(5) 0.97907(10) 0.39391(11) 0.0629(5) Uani d . 1 1
H H4A 0.7289 0.9935 0.4466 0.075 Uiso calc R 1 1
C C5 0.7998(4) 0.90706(9) 0.37484(9) 0.0491(3) Uani d . 1 1
H H5A 0.8769 0.8736 0.4145 0.059 Uiso calc R 1 1
C C6 0.7714(3) 0.88523(7) 0.29628(7) 0.0370(3) Uani d . 1 1
C C7 0.8527(3) 0.80877(7) 0.27359(7) 0.0341(2) Uani d . 1 1
C C8 0.9156(3) 0.68630(7) 0.26224(8) 0.0388(3) Uani d . 1 1
H H8A 0.9153 0.6349 0.2698 0.047 Uiso calc R 1 1
C C9 0.7949(3) 0.73971(7) 0.30963(7) 0.0337(2) Uani d . 1 1
C C10 0.6185(3) 0.72707(7) 0.37639(7) 0.0358(2) Uani d . 1 1
H H10A 0.5400 0.7671 0.4030 0.043 Uiso calc R 1 1
C C11 0.2728(4) 0.58040(7) 0.47418(8) 0.0450(3) Uani d . 1 1
H H11A 0.2897 0.5399 0.4410 0.054 Uiso calc R 1 1
C C12 0.3230(3) 0.69554(7) 0.52237(7) 0.0335(2) Uani d . 1 1
H H1N2 1.114(5) 0.7046(11) 0.1654(12) 0.064(6) Uiso d . 1 1
H H1N6 0.095(5) 0.6601(12) 0.6124(12) 0.067(6) Uiso d . 1 1

loop_
_atom_site_aniso_label
_atom_site_aniso_U_11
_atom_site_aniso_U_22
_atom_site_aniso_U_33
_atom_site_aniso_U_12
_atom_site_aniso_U_13
_atom_site_aniso_U_23
S1 0.0665(2) 0.03563(18) 0.04225(19) -0.01109(15) 0.02386(16) -0.00666(13)
N1 0.0537(7) 0.0369(6) 0.0350(5) -0.0016(4) 0.0193(5) 0.0000(4)
N2 0.0546(7) 0.0397(6) 0.0357(5) 0.0009(5) 0.0210(5) -0.0030(4)
N3 0.0492(6) 0.0373(5) 0.0323(5) 0.0024(4) 0.0192(4) 0.0020(4)
N4 0.0459(6) 0.0294(5) 0.0322(5) 0.0016(4) 0.0167(4) 0.0020(4)
N5 0.0741(8) 0.0330(6) 0.0443(6) -0.0067(5) 0.0264(6) -0.0002(4)
N6 0.0590(7) 0.0339(5) 0.0354(5) -0.0037(5) 0.0225(5) -0.0012(4)
C1 0.0609(9) 0.0393(7) 0.0429(7) 0.0019(6) 0.0128(6) 0.0037(5)
C2 0.0743(11) 0.0391(8) 0.0677(10) 0.0064(7) 0.0150(9) 0.0070(7)
C3 0.0760(12) 0.0395(8) 0.0797(12) 0.0054(8) 0.0213(9) -0.0107(8)
C4 0.0801(12) 0.0566(10) 0.0543(9) -0.0021(9) 0.0172(8) -0.0203(8)
C5 0.0625(9) 0.0468(8) 0.0391(7) 0.0006(7) 0.0110(6) -0.0035(6)
C6 0.0414(6) 0.0348(6) 0.0368(6) -0.0027(5) 0.0134(5) -0.0009(5)
C7 0.0393(6) 0.0353(6) 0.0294(5) -0.0010(5) 0.0113(4) 0.0006(4)
C8 0.0462(7) 0.0358(6) 0.0366(6) -0.0001(5) 0.0140(5) 0.0002(5)
C9 0.0375(6) 0.0348(6) 0.0306(5) 0.0003(4) 0.0115(4) 0.0012(4)
C10 0.0411(6) 0.0366(6) 0.0321(5) 0.0030(5) 0.0139(5) 0.0021(4)
C11 0.0695(9) 0.0288(6) 0.0409(6) -0.0015(6) 0.0231(6) -0.0010(5)
C12 0.0381(6) 0.0336(5) 0.0307(5) 0.0010(4) 0.0121(4) 0.0003(4)

loop_
_atom_type_symbol
_atom_type_description
_atom_type_scat_dispersion_real
_atom_type_scat_dispersion_imag
_atom_type_scat_source
C C 0.0033 0.0016 'International Tables Vol C Tables 4.2.6.8 and 6.1.1.4'
H H 0.0000 0.0000 'International Tables Vol C Tables 4.2.6.8 and 6.1.1.4'
N N 0.0061 0.0033 'International Tables Vol C Tables 4.2.6.8 and 6.1.1.4'
S S 0.1246 0.1234 'International Tables Vol C Tables 4.2.6.8 and 6.1.1.4'

loop_
_geom_angle_atom_site_label_1
_geom_angle_atom_site_label_2
_geom_angle_atom_site_label_3
_geom_angle
C7 N1 N2 105.45(10)
C8 N2 N1 112.74(11)
C8 N2 H1N2 128.2(13)
N1 N2 H1N2 119.0(13)
C10 N3 N4 117.80(11)
C11 N4 C12 107.64(10)
C11 N4 N3 118.92(10)
C12 N4 N3 133.20(10)
C11 N5 N6 103.26(11)
C12 N6 N5 114.42(11)
C12 N6 H1N6 125.9(14)
N5 N6 H1N6 119.6(14)
C2 C1 C6 120.79(15)
C2 C1 H1A 119.6
C6 C1 H1A 119.6
C3 C2 C1 120.07(16)
C3 C2 H2A 120.0
C1 C2 H2A 120.0
C2 C3 C4 119.84(15)
C2 C3 H3A 120.1
C4 C3 H3A 120.1
C3 C4 C5 120.62(16)
C3 C4 H4A 119.7
C5 C4 H4A 119.7
C6 C5 C4 119.74(15)
C6 C5 H5A 120.1
C4 C5 H5A 120.1
C5 C6 C1 118.92(13)
C5 C6 C7 121.48(12)
C1 C6 C7 119.60(12)
N1 C7 C9 110.02(11)
N1 C7 C6 120.03(11)
C9 C7 C6 129.93(11)
N2 C8 C9 106.89(11)
N2 C8 H8A 126.6
C9 C8 H8A 126.6
C8 C9 C7 104.90(11)
C8 C9 C10 127.30(12)
C7 C9 C10 127.52(11)
N3 C10 C9 119.17(12)
N3 C10 H10A 120.4
C9 C10 H10A 120.4
N5 C11 N4 112.28(12)
N5 C11 H11A 123.9
N4 C11 H11A 123.9
N6 C12 N4 102.40(10)
N6 C12 S1 126.82(9)
N4 C12 S1 130.77(9)

loop_
_geom_bond_atom_site_label_1
_geom_bond_atom_site_label_2
_geom_bond_distance
S1 C12 1.6735(13)
N1 C7 1.3358(15)
N1 N2 1.3516(16)
N2 C8 1.3283(17)
N2 H1N2 0.84(2)
N3 C10 1.2731(17)
N3 N4 1.3950(14)
N4 C11 1.3693(16)
N4 C12 1.3830(15)
N5 C11 1.2905(18)
N5 N6 1.3700(16)
N6 C12 1.3433(16)
N6 H1N6 0.90(2)
C1 C2 1.382(2)
C1 C6 1.3916(19)
C1 H1A 0.9300
C2 C3 1.372(3)
C2 H2A 0.9300
C3 C4 1.380(3)
C3 H3A 0.9300
C4 C5 1.390(2)
C4 H4A 0.9300
C5 C6 1.3880(19)
C5 H5A 0.9300
C6 C7 1.4744(17)
C7 C9 1.4160(17)
C8 C9 1.3862(17)
C8 H8A 0.9300
C9 C10 1.4460(16)
C10 H10A 0.9300
C11 H11A 0.9300

loop_
_geom_hbond_atom_site_label_D
_geom_hbond_atom_site_label_H
_geom_hbond_atom_site_label_A
_geom_hbond_site_symmetry_A
_geom_hbond_distance_DH
_geom_hbond_distance_HA
_geom_hbond_distance_DA
_geom_hbond_angle_DHA
_geom_hbond_publ_flag
N2 H1N2 S1 4_675 0.84(2) 2.59(2) 3.3593(15) 153.6(17) yes
N6 H1N6 N1 4_476 0.90(2) 1.91(2) 2.7884(15) 168.0(2) yes
C10 H10A S1 . 0.9300 2.5000 3.2183(13) 134 yes

loop_
_geom_torsion_atom_site_label_1
_geom_torsion_atom_site_label_2
_geom_torsion_atom_site_label_3
_geom_torsion_atom_site_label_4
_geom_torsion
C7 N1 N2 C8 0.32(16)
C10 N3 N4 C11 164.74(13)
C10 N3 N4 C12 -21.8(2)
C11 N5 N6 C12 -0.19(18)
C6 C1 C2 C3 0.0(3)
C1 C2 C3 C4 0.8(3)
C2 C3 C4 C5 -0.4(3)
C3 C4 C5 C6 -0.8(3)
C4 C5 C6 C1 1.6(2)
C4 C5 C6 C7 -178.29(14)
C2 C1 C6 C5 -1.2(2)
C2 C1 C6 C7 178.68(15)
N2 N1 C7 C9 -0.39(15)
N2 N1 C7 C6 -178.91(12)
C5 C6 C7 N1 -143.18(14)
C1 C6 C7 N1 36.93(19)
C5 C6 C7 C9 38.6(2)
C1 C6 C7 C9 -141.26(15)
N1 N2 C8 C9 -0.12(16)
N2 C8 C9 C7 -0.12(15)
N2 C8 C9 C10 174.12(13)
N1 C7 C9 C8 0.33(15)
C6 C7 C9 C8 178.66(13)
N1 C7 C9 C10 -173.91(13)
C6 C7 C9 C10 4.4(2)
N4 N3 C10 C9 -178.11(11)
C8 C9 C10 N3 2.6(2)
C7 C9 C10 N3 175.63(13)
N6 N5 C11 N4 0.09(18)
C12 N4 C11 N5 0.03(18)
N3 N4 C11 N5 175.07(12)
N5 N6 C12 N4 0.20(16)
N5 N6 C12 S1 -179.73(11)
C11 N4 C12 N6 -0.14(15)
N3 N4 C12 N6 -174.18(13)
C11 N4 C12 S1 179.79(12)
N3 N4 C12 S1 5.8(2)

loop_
_cod_related_entry_id
_cod_related_entry_database
_cod_related_entry_code
1 ChemSpider 30656833
